data_9015523
loop_
_publ_author_name
'Averbuch-Pouchot M'
'Bagieu-Beucher M'

_publ_section_title
;
 Structural investigations of two bismuth-ammonium condensed phosphates:
 Bi H N H4 P3 O10 and Bi N H4 (P O3)4
 _cod_database_code 1008344
;
_journal_name_full 'Zeitschrift fur Anorganische und Allgemeine Chemie'
_journal_page_first 171
_journal_page_last 180
_journal_volume 552
_journal_year 1987
_chemical_formula_sum 'Bi N O12 P4'
_space_group_IT_number 14
_symmetry_space_group_name_Hall '-P 2yn'
_symmetry_space_group_name_H-M 'P 1 21/n 1'
_cell_angle_alpha 90
_cell_angle_beta 106.18
_cell_angle_gamma 90
_cell_length_a 10.925
_cell_length_b 9.034
_cell_length_c 10.438
_cell_formula_units_Z 4
_cell_volume 989.389
_database_code_amcsd 0016255
_exptl_crystal_density_diffrn 3.618
_cod_duplicate_entry 1008344
_cod_original_formula_sum 'Bi P4 O12 N'
_cod_database_code 9015523
_amcsd_formula_title 'Bi H4 N O12 P4'

loop_
_space_group_symop_operation_xyz
x,y,z
1/2+x,1/2-y,1/2+z
1/2-x,1/2+y,1/2-z
-x,-y,-z

loop_
_atom_site_label
_atom_site_fract_x
_atom_site_fract_y
_atom_site_fract_z
Bi1 0.18458 0.77718 0.00098
P1 0.72780 0.47160 0.25020
P2 0.51860 0.39410 0.82320
P3 0.74110 0.59040 0.85710
P4 0.13900 0.17590 0.95890
O1 0.70770 0.08000 0.14480
O2 0.69100 0.90200 0.32650
O3 0.83610 0.84300 0.18500
O4 0.89300 0.04400 0.35590
O5 0.48600 0.34600 0.68210
O6 0.41700 0.71200 0.07270
O7 0.59690 0.54700 0.83710
O8 0.75490 0.67900 0.74360
O9 0.32770 0.04100 0.39870
O10 0.74380 0.19800 0.51710
O11 0.00960 0.24000 0.93310
O12 0.82560 0.96000 0.96070
N1 0.04500 0.56700 0.30700

loop_
_cod_related_entry_id
_cod_related_entry_database
_cod_related_entry_code
1 AMCSD 0016255
